data_7156716
loop_
_publ_author_name
'Uruvakili, Anasuyamma'
'Kumara Swamy, K. C.'

_publ_section_title
;
 Gold catalysed transformation of 2-arylindoles to terphenyl amines via
 3-dienyl indoles and Br\/onsted acid promoted formation of
 2-carboxyindoles to 3-indenylindoles via 3-allenylindoles.
;
_journal_issue 12
_journal_name_full 'Organic &amp; biomolecular chemistry'
_journal_page_first 3275
_journal_page_last 3284
_journal_paper_doi 10.1039/c9ob00232d
_journal_volume 17
_journal_year 2019
_chemical_formula_sum 'C33 H27 N O2'
_chemical_formula_weight 469.56
_space_group_IT_number 2
_space_group_name_Hall '-P 1'
_space_group_name_H-M_alt 'P -1'
_symmetry_cell_setting triclinic
_symmetry_space_group_name_Hall '-P 1'
_symmetry_space_group_name_H-M 'P -1'
_atom_sites_solution_hydrogens geom
_atom_sites_solution_primary direct
_atom_sites_solution_secondary difmap
_audit_creation_method SHELXL-97
_audit_update_record
;
2019-01-29 deposited with the CCDC.    2019-02-27 downloaded from the CCDC.
;
_cell_angle_alpha 75.145(3)
_cell_angle_beta 76.297(3)
_cell_angle_gamma 83.645(3)
_cell_formula_units_Z 2
_cell_length_a 8.2333(3)
_cell_length_b 9.5236(4)
_cell_length_c 16.9935(7)
_cell_measurement_reflns_used 4067
_cell_measurement_temperature 293(2)
_cell_measurement_theta_max 24.9150
_cell_measurement_theta_min 2.2080
_cell_volume 1249.51(9)
_computing_cell_refinement 'CrysAlisPro 1.171.40.22a (Rigaku OD, 2018)'
_computing_data_collection 'CrysAlisPro 1.171.40.22a (Rigaku OD, 2018)'
_computing_data_reduction 'CrysAlisPro 1.171.40.22a (Rigaku OD, 2018)'
_computing_molecular_graphics 'SHELXL-97 (Sheldrick, 2008)'
_computing_publication_material 'SHELXL-97 (Sheldrick, 2008)'
_computing_structure_refinement 'SHELXL-97 (Sheldrick, 2008)'
_computing_structure_solution 'SHELXS-97 (Sheldrick, 2008)'
_diffrn_ambient_temperature 293(2)
_diffrn_measured_fraction_theta_full 0.996
_diffrn_measured_fraction_theta_max 0.996
_diffrn_measurement_device_type 'XtaLAB Synergy, Single source at offset/far, HyPix3000'
_diffrn_radiation_monochromator graphite
_diffrn_radiation_source 'fine-focus sealed tube'
_diffrn_radiation_type MoK\a
_diffrn_radiation_wavelength 0.71073
_diffrn_reflns_av_R_equivalents 0.0452
_diffrn_reflns_av_sigmaI/netI 0.0781
_diffrn_reflns_limit_h_max 9
_diffrn_reflns_limit_h_min -9
_diffrn_reflns_limit_k_max 11
_diffrn_reflns_limit_k_min -11
_diffrn_reflns_limit_l_max 20
_diffrn_reflns_limit_l_min -18
_diffrn_reflns_number 12820
_diffrn_reflns_theta_full 25.00
_diffrn_reflns_theta_max 25.00
_diffrn_reflns_theta_min 2.22
_exptl_absorpt_coefficient_mu 0.077
_exptl_crystal_colour colourless
_exptl_crystal_density_diffrn 1.248
_exptl_crystal_density_method 'not measured'
_exptl_crystal_description block
_exptl_crystal_F_000 496
_exptl_crystal_size_max 0.24
_exptl_crystal_size_mid 0.22
_exptl_crystal_size_min 0.18
_refine_diff_density_max 0.183
_refine_diff_density_min -0.178
_refine_diff_density_rms 0.042
_refine_ls_extinction_coef 0.012(2)
_refine_ls_extinction_expression Fc^*^=kFc[1+0.001xFc^2^\l^3^/sin(2\q)]^-1/4^
_refine_ls_extinction_method SHELXL
_refine_ls_goodness_of_fit_ref 0.979
_refine_ls_hydrogen_treatment mixed
_refine_ls_matrix_type full
_refine_ls_number_parameters 329
_refine_ls_number_reflns 4393
_refine_ls_number_restraints 0
_refine_ls_restrained_S_all 0.979
_refine_ls_R_factor_all 0.1159
_refine_ls_R_factor_gt 0.0581
_refine_ls_shift/su_max 0.000
_refine_ls_shift/su_mean 0.000
_refine_ls_structure_factor_coef Fsqd
_refine_ls_weighting_details 'calc w=1/[\s^2^(Fo^2^)+(0.0573P)^2^+0.0000P] where P=(Fo^2^+2Fc^2^)/3'
_refine_ls_weighting_scheme calc
_refine_ls_wR_factor_gt 0.1174
_refine_ls_wR_factor_ref 0.1425
_reflns_number_gt 2415
_reflns_number_total 4393
_reflns_threshold_expression >2sigma(I)
_cod_data_source_file c9ob00232d2.cif
_cod_data_source_block Compound21
_cod_depositor_comments 'Adding full bibliography for 7156713--7156716.cif.'
_cod_database_code 7156716

loop_
_symmetry_equiv_pos_as_xyz
'x, y, z'
'-x, -y, -z'

loop_
_atom_site_label
_atom_site_type_symbol
_atom_site_fract_x
_atom_site_fract_y
_atom_site_fract_z
_atom_site_U_iso_or_equiv
_atom_site_adp_type
_atom_site_occupancy
_atom_site_symmetry_multiplicity
_atom_site_calc_flag
_atom_site_refinement_flags
O1 O 0.1552(2) 0.19085(18) 0.28099(10) 0.0524(5) Uani 1 1 d .
N1 N 0.2171(2) 0.5602(2) 0.41655(13) 0.0491(6) Uani 1 1 d .
O2 O 0.1925(2) 0.0503(2) 0.40392(12) 0.0775(7) Uani 1 1 d .
C15 C 0.4005(3) 0.3110(3) 0.28133(15) 0.0421(6) Uani 1 1 d .
C2 C 0.3361(3) 0.3914(3) 0.34652(16) 0.0442(7) Uani 1 1 d .
C25 C 0.3755(3) 0.1999(3) 0.10707(15) 0.0429(6) Uani 1 1 d .
C22 C 0.3241(3) 0.2208(3) 0.25557(15) 0.0431(6) Uani 1 1 d .
C16 C 0.5766(3) 0.3098(3) 0.23499(15) 0.0449(7) Uani 1 1 d .
C17 C 0.5983(3) 0.2169(3) 0.18179(15) 0.0455(7) Uani 1 1 d .
C3 C 0.3626(3) 0.3441(3) 0.42988(16) 0.0452(7) Uani 1 1 d .
C4 C 0.2890(3) 0.4515(3) 0.47109(16) 0.0483(7) Uani 1 1 d .
C9 C 0.1946(3) 0.6161(3) 0.26650(17) 0.0483(7) Uani 1 1 d .
C23 C 0.4333(3) 0.1510(3) 0.18950(15) 0.0430(6) Uani 1 1 d .
C1 C 0.2487(3) 0.5238(3) 0.33988(16) 0.0456(7) Uani 1 1 d .
C8 C 0.4433(3) 0.2211(3) 0.47193(17) 0.0555(7) Uani 1 1 d .
H8 H 0.4913 0.1475 0.4455 0.067 Uiso 1 1 calc R
C14 C 0.3022(3) 0.6370(3) 0.18867(17) 0.0534(7) Uani 1 1 d .
H14 H 0.4111 0.5964 0.1845 0.064 Uiso 1 1 calc R
C5 C 0.2984(3) 0.4431(3) 0.55312(17) 0.0587(8) Uani 1 1 d .
H5 H 0.2513 0.5166 0.5798 0.070 Uiso 1 1 calc R
C18 C 0.7540(3) 0.1968(3) 0.13209(17) 0.0573(8) Uani 1 1 d .
H18 H 0.7697 0.1342 0.0967 0.069 Uiso 1 1 calc R
C21 C 0.7081(3) 0.3854(3) 0.23792(17) 0.0558(8) Uani 1 1 d .
H21 H 0.6927 0.4484 0.2731 0.067 Uiso 1 1 calc R
C31 C 0.1009(4) 0.1039(3) 0.35828(18) 0.0554(8) Uani 1 1 d .
C26 C 0.3423(3) 0.1039(3) 0.06558(17) 0.0565(8) Uani 1 1 d .
H26 H 0.3546 0.0044 0.0879 0.068 Uiso 1 1 calc R
C30 C 0.3532(3) 0.3465(3) 0.07172(17) 0.0565(8) Uani 1 1 d .
H30 H 0.3735 0.4139 0.0989 0.068 Uiso 1 1 calc R
C7 C 0.4502(3) 0.2112(3) 0.55302(18) 0.0633(8) Uani 1 1 d .
H7 H 0.5026 0.1293 0.5819 0.076 Uiso 1 1 calc R
C28 C 0.2698(3) 0.2980(4) -0.04292(18) 0.0629(8) Uani 1 1 d .
H28 H 0.2342 0.3305 -0.0928 0.075 Uiso 1 1 calc R
C20 C 0.8636(3) 0.3653(3) 0.18724(19) 0.0634(8) Uani 1 1 d .
H20 H 0.9533 0.4159 0.1881 0.076 Uiso 1 1 calc R
C13 C 0.2529(4) 0.7162(3) 0.11744(18) 0.0621(8) Uani 1 1 d .
H13 H 0.3270 0.7262 0.0659 0.074 Uiso 1 1 calc R
C29 C 0.3019(3) 0.3956(3) -0.00240(18) 0.0643(9) Uani 1 1 d .
H29 H 0.2890 0.4949 -0.0250 0.077 Uiso 1 1 calc R
C24 C 0.4464(3) -0.0157(3) 0.22225(17) 0.0629(8) Uani 1 1 d .
H24A H 0.5264 -0.0574 0.1823 0.094 Uiso 1 1 calc R
H24B H 0.3391 -0.0542 0.2306 0.094 Uiso 1 1 calc R
H24C H 0.4820 -0.0391 0.2742 0.094 Uiso 1 1 calc R
C10 C 0.0345(3) 0.6829(3) 0.27018(19) 0.0676(9) Uani 1 1 d .
H10 H -0.0411 0.6721 0.3213 0.081 Uiso 1 1 calc R
C33 C 0.1425(3) 0.6967(3) 0.43640(18) 0.0680(9) Uani 1 1 d .
H33A H 0.0274 0.6844 0.4646 0.102 Uiso 1 1 calc R
H33B H 0.1488 0.7715 0.3858 0.102 Uiso 1 1 calc R
H33C H 0.2023 0.7239 0.4719 0.102 Uiso 1 1 calc R
C27 C 0.2905(3) 0.1536(3) -0.00955(19) 0.0656(8) Uani 1 1 d .
H27 H 0.2700 0.0870 -0.0371 0.079 Uiso 1 1 calc R
C19 C 0.8864(3) 0.2710(3) 0.13559(19) 0.0685(9) Uani 1 1 d .
H19 H 0.9918 0.2572 0.1028 0.082 Uiso 1 1 calc R
C6 C 0.3802(4) 0.3217(4) 0.59295(18) 0.0677(9) Uani 1 1 d .
H6 H 0.3890 0.3130 0.6476 0.081 Uiso 1 1 calc R
C12 C 0.0949(4) 0.7800(3) 0.1225(2) 0.0748(10) Uani 1 1 d .
H12 H 0.0611 0.8333 0.0744 0.090 Uiso 1 1 calc R
C11 C -0.0135(4) 0.7651(3) 0.1985(2) 0.0797(10) Uani 1 1 d .
H11 H -0.1201 0.8105 0.2021 0.096 Uiso 1 1 calc R
C32 C -0.0820(3) 0.0831(3) 0.37447(18) 0.0831(10) Uani 1 1 d .
H32A H -0.1196 0.0291 0.4309 0.125 Uiso 1 1 calc R
H32B H -0.1023 0.0304 0.3369 0.125 Uiso 1 1 calc R
H32C H -0.1417 0.1762 0.3661 0.125 Uiso 1 1 calc R

loop_
_atom_site_aniso_label
_atom_site_aniso_U_11
_atom_site_aniso_U_22
_atom_site_aniso_U_33
_atom_site_aniso_U_23
_atom_site_aniso_U_13
_atom_site_aniso_U_12
O1 0.0471(11) 0.0631(12) 0.0414(11) -0.0044(10) -0.0043(8) -0.0105(9)
N1 0.0526(14) 0.0477(14) 0.0474(15) -0.0192(12) -0.0029(11) -0.0032(11)
O2 0.0766(16) 0.0851(16) 0.0587(15) 0.0127(12) -0.0178(12) -0.0174(12)
C15 0.0502(16) 0.0398(15) 0.0350(15) -0.0070(12) -0.0103(12) 0.0014(12)
C2 0.0473(16) 0.0462(16) 0.0378(16) -0.0106(13) -0.0057(12) -0.0033(13)
C25 0.0440(16) 0.0485(17) 0.0367(16) -0.0133(14) -0.0052(12) -0.0046(12)
C22 0.0451(16) 0.0419(16) 0.0378(16) -0.0026(13) -0.0074(12) -0.0028(13)
C16 0.0437(16) 0.0454(16) 0.0446(17) -0.0080(14) -0.0118(13) -0.0006(13)
C17 0.0474(17) 0.0509(17) 0.0369(16) -0.0090(14) -0.0118(12) 0.0045(13)
C3 0.0472(16) 0.0482(17) 0.0397(17) -0.0129(14) -0.0046(13) -0.0052(13)
C4 0.0505(17) 0.0546(18) 0.0396(17) -0.0123(15) -0.0043(13) -0.0121(13)
C9 0.0497(17) 0.0415(16) 0.0527(19) -0.0104(14) -0.0092(14) -0.0040(13)
C23 0.0491(16) 0.0414(16) 0.0373(16) -0.0111(13) -0.0071(12) 0.0010(12)
C1 0.0459(16) 0.0486(17) 0.0405(17) -0.0121(14) -0.0033(12) -0.0040(13)
C8 0.0632(19) 0.0557(19) 0.0474(19) -0.0137(15) -0.0100(14) -0.0035(14)
C14 0.0563(18) 0.0473(17) 0.0523(19) -0.0085(15) -0.0085(14) 0.0004(14)
C5 0.0622(19) 0.073(2) 0.0454(19) -0.0264(17) -0.0019(14) -0.0127(16)
C18 0.0537(19) 0.067(2) 0.0514(19) -0.0216(16) -0.0078(14) 0.0066(16)
C21 0.0562(19) 0.0611(19) 0.0516(19) -0.0104(15) -0.0176(14) -0.0036(15)
C31 0.063(2) 0.0529(19) 0.0437(19) -0.0038(15) -0.0030(15) -0.0099(15)
C26 0.069(2) 0.0514(18) 0.0516(19) -0.0157(16) -0.0149(15) -0.0006(15)
C30 0.074(2) 0.0495(18) 0.0508(19) -0.0079(15) -0.0224(15) -0.0131(15)
C7 0.068(2) 0.073(2) 0.046(2) -0.0038(17) -0.0186(15) -0.0035(16)
C28 0.0600(19) 0.082(2) 0.0457(19) -0.0077(18) -0.0150(14) -0.0103(17)
C20 0.0494(19) 0.076(2) 0.064(2) -0.0081(18) -0.0191(16) -0.0069(16)
C13 0.067(2) 0.061(2) 0.052(2) -0.0058(16) -0.0069(15) -0.0049(16)
C29 0.080(2) 0.058(2) 0.054(2) 0.0056(17) -0.0276(17) -0.0154(16)
C24 0.085(2) 0.0489(18) 0.0523(19) -0.0101(15) -0.0137(16) 0.0021(15)
C10 0.0483(19) 0.077(2) 0.067(2) -0.0076(18) -0.0051(15) 0.0014(16)
C33 0.073(2) 0.0577(19) 0.078(2) -0.0319(17) -0.0126(16) 0.0072(15)
C27 0.077(2) 0.075(2) 0.057(2) -0.0311(18) -0.0211(17) -0.0045(18)
C19 0.0436(18) 0.087(2) 0.067(2) -0.0145(19) -0.0052(15) 0.0046(17)
C6 0.073(2) 0.089(3) 0.0430(19) -0.0143(19) -0.0114(16) -0.0155(19)
C12 0.073(2) 0.077(2) 0.066(2) 0.0052(19) -0.0214(18) -0.0050(19)
C11 0.056(2) 0.092(3) 0.084(3) -0.005(2) -0.0243(19) 0.0107(18)
C32 0.057(2) 0.099(3) 0.073(2) 0.006(2) 0.0034(16) -0.0187(18)

loop_
_atom_type_symbol
_atom_type_description
_atom_type_scat_dispersion_real
_atom_type_scat_dispersion_imag
_atom_type_scat_source
C C 0.0033 0.0016 'International Tables Vol C Tables 4.2.6.8 and 6.1.1.4'
H H 0.0000 0.0000 'International Tables Vol C Tables 4.2.6.8 and 6.1.1.4'
N N 0.0061 0.0033 'International Tables Vol C Tables 4.2.6.8 and 6.1.1.4'
O O 0.0106 0.0060 'International Tables Vol C Tables 4.2.6.8 and 6.1.1.4'

loop_
_geom_angle_atom_site_label_1
_geom_angle_atom_site_label_2
_geom_angle_atom_site_label_3
_geom_angle
C31 O1 C22 118.3(2)
C4 N1 C1 108.4(2)
C4 N1 C33 123.3(2)
C1 N1 C33 127.7(2)
C22 C15 C2 129.8(2)
C22 C15 C16 106.3(2)
C2 C15 C16 123.7(2)
C1 C2 C3 107.6(2)
C1 C2 C15 128.2(2)
C3 C2 C15 124.2(2)
C26 C25 C30 117.3(3)
C26 C25 C23 122.9(2)
C30 C25 C23 119.9(2)
C15 C22 O1 126.4(2)
C15 C22 C23 115.2(2)
O1 C22 C23 118.4(2)
C21 C16 C17 121.0(2)
C21 C16 C15 129.8(2)
C17 C16 C15 109.2(2)
C18 C17 C16 119.9(2)
C18 C17 C23 130.0(2)
C16 C17 C23 110.1(2)
C4 C3 C8 119.7(2)
C4 C3 C2 106.9(2)
C8 C3 C2 133.4(2)
N1 C4 C3 108.5(2)
N1 C4 C5 129.6(3)
C3 C4 C5 121.9(3)
C14 C9 C10 117.0(3)
C14 C9 C1 120.2(2)
C10 C9 C1 122.7(3)
C22 C23 C17 99.15(19)
C22 C23 C25 111.58(19)
C17 C23 C25 110.4(2)
C22 C23 C24 110.4(2)
C17 C23 C24 110.8(2)
C25 C23 C24 113.6(2)
C2 C1 N1 108.6(2)
C2 C1 C9 127.9(2)
N1 C1 C9 123.5(2)
C7 C8 C3 118.5(3)
C7 C8 H8 120.7
C3 C8 H8 120.7
C13 C14 C9 122.0(3)
C13 C14 H14 119.0
C9 C14 H14 119.0
C6 C5 C4 117.3(3)
C6 C5 H5 121.4
C4 C5 H5 121.4
C17 C18 C19 119.3(3)
C17 C18 H18 120.4
C19 C18 H18 120.4
C16 C21 C20 118.6(3)
C16 C21 H21 120.7
C20 C21 H21 120.7
O2 C31 O1 122.6(3)
O2 C31 C32 126.4(3)
O1 C31 C32 110.9(2)
C25 C26 C27 120.8(3)
C25 C26 H26 119.6
C27 C26 H26 119.6
C29 C30 C25 121.9(3)
C29 C30 H30 119.0
C25 C30 H30 119.0
C8 C7 C6 121.2(3)
C8 C7 H7 119.4
C6 C7 H7 119.4
C27 C28 C29 119.4(3)
C27 C28 H28 120.3
C29 C28 H28 120.3
C19 C20 C21 120.6(3)
C19 C20 H20 119.7
C21 C20 H20 119.7
C12 C13 C14 120.0(3)
C12 C13 H13 120.0
C14 C13 H13 120.0
C28 C29 C30 119.9(3)
C28 C29 H29 120.0
C30 C29 H29 120.0
C23 C24 H24A 109.5
C23 C24 H24B 109.5
H24A C24 H24B 109.5
C23 C24 H24C 109.5
H24A C24 H24C 109.5
H24B C24 H24C 109.5
C11 C10 C9 120.8(3)
C11 C10 H10 119.6
C9 C10 H10 119.6
N1 C33 H33A 109.5
N1 C33 H33B 109.5
H33A C33 H33B 109.5
N1 C33 H33C 109.5
H33A C33 H33C 109.5
H33B C33 H33C 109.5
C28 C27 C26 120.7(3)
C28 C27 H27 119.6
C26 C27 H27 119.6
C20 C19 C18 120.7(3)
C20 C19 H19 119.7
C18 C19 H19 119.7
C5 C6 C7 121.3(3)
C5 C6 H6 119.4
C7 C6 H6 119.4
C13 C12 C11 119.7(3)
C13 C12 H12 120.1
C11 C12 H12 120.1
C12 C11 C10 120.5(3)
C12 C11 H11 119.8
C10 C11 H11 119.8
C31 C32 H32A 109.5
C31 C32 H32B 109.5
H32A C32 H32B 109.5
C31 C32 H32C 109.5
H32A C32 H32C 109.5
H32B C32 H32C 109.5

loop_
_geom_bond_atom_site_label_1
_geom_bond_atom_site_label_2
_geom_bond_distance
O1 C31 1.363(3)
O1 C22 1.393(3)
N1 C4 1.383(3)
N1 C1 1.392(3)
N1 C33 1.460(3)
O2 C31 1.191(3)
C15 C22 1.330(3)
C15 C2 1.470(3)
C15 C16 1.477(3)
C2 C1 1.373(3)
C2 C3 1.433(3)
C25 C26 1.373(3)
C25 C30 1.381(3)
C25 C23 1.529(3)
C22 C23 1.511(3)
C16 C21 1.382(3)
C16 C17 1.390(3)
C17 C18 1.382(3)
C17 C23 1.523(3)
C3 C4 1.390(3)
C3 C8 1.396(3)
C4 C5 1.396(3)
C9 C14 1.387(3)
C9 C10 1.394(3)
C9 C1 1.463(3)
C23 C24 1.542(3)
C8 C7 1.371(3)
C8 H8 0.9300
C14 C13 1.377(3)
C14 H14 0.9300
C5 C6 1.375(4)
C5 H5 0.9300
C18 C19 1.383(3)
C18 H18 0.9300
C21 C20 1.388(3)
C21 H21 0.9300
C31 C32 1.491(3)
C26 C27 1.393(3)
C26 H26 0.9300
C30 C29 1.375(3)
C30 H30 0.9300
C7 C6 1.395(4)
C7 H7 0.9300
C28 C27 1.355(3)
C28 C29 1.370(3)
C28 H28 0.9300
C20 C19 1.379(3)
C20 H20 0.9300
C13 C12 1.367(3)
C13 H13 0.9300
C29 H29 0.9300
C24 H24A 0.9600
C24 H24B 0.9600
C24 H24C 0.9600
C10 C11 1.387(4)
C10 H10 0.9300
C33 H33A 0.9600
C33 H33B 0.9600
C33 H33C 0.9600
C27 H27 0.9300
C19 H19 0.9300
C6 H6 0.9300
C12 C11 1.369(4)
C12 H12 0.9300
C11 H11 0.9300
C32 H32A 0.9600
C32 H32B 0.9600
C32 H32C 0.9600
